data_7150043
loop_
_publ_author_name
'Jacobs, Ayesha'
'Nassimbeni, Luigi R.'
'Su, Hong'
'Taljaard, Benjamin'

_publ_section_title
;
 Xanthenol clathrates: structure, thermal stability, guest exchange and
 kinetics of desolvation.
;
_journal_issue 7
_journal_name_full 'Organic &amp; biomolecular chemistry'
_journal_page_first 1319
_journal_page_last 1322
_journal_paper_doi 10.1039/b416331a
_journal_volume 3
_journal_year 2005
_chemical_formula_moiety 'C20 H16 O3.C4 H5'
_chemical_formula_sum 'C24 H21 O3'
_chemical_formula_weight 357.41
_chemical_name_common '9-(4-methoxyphenyl)-9H-xanthen-9-ol m-xylene clathrate'
_chemical_name_systematic
;
9-(4-methoxyphenyl)-9H-xanthen-9-ol m-xylene clathrate
;
_space_group_IT_number 2
_symmetry_cell_setting triclinic
_symmetry_space_group_name_Hall '-P 1'
_symmetry_space_group_name_H-M 'P -1'
_atom_sites_solution_hydrogens geom
_atom_sites_solution_primary direct
_atom_sites_solution_secondary difmap
_audit_creation_method SHELXL-97
_cell_angle_alpha 95.6200(10)
_cell_angle_beta 94.8400(10)
_cell_angle_gamma 109.6600(10)
_cell_formula_units_Z 2
_cell_length_a 8.49020(10)
_cell_length_b 9.19230(10)
_cell_length_c 12.9946(2)
_cell_measurement_reflns_used 'All data'
_cell_measurement_temperature 283
_cell_volume 942.97(2)
_computing_cell_refinement 'DENZO-SMN (Otwinowski & Minor, 1997)'
_computing_data_collection 'COLLECT (2000)'
_computing_data_reduction 'DENZO-SMN (Otwinowski & Minor, 1997)'
_computing_molecular_graphics 'X-seed (Barbour, 2001)'
_computing_publication_material 'SHELXL-97 (Sheldrick, 1997)'
_computing_structure_refinement 'SHELXL-97 (Sheldrick, 1997)'
_computing_structure_solution 'SHELXS-97 (Sheldrick, 1990)'
_diffrn_ambient_temperature 283
_diffrn_measured_fraction_theta_full 0.989
_diffrn_measured_fraction_theta_max 0.989
_diffrn_measurement_device_type 'Nonius Kappa CCD diffractometer'
_diffrn_measurement_method '1\% \f scans and \w scans'
_diffrn_radiation_monochromator graphite
_diffrn_radiation_source 'fine-focus sealed tube'
_diffrn_radiation_type MoK\a
_diffrn_radiation_wavelength 0.71073
_diffrn_reflns_av_R_equivalents 0.0121
_diffrn_reflns_av_sigmaI/netI 0.0252
_diffrn_reflns_limit_h_max 10
_diffrn_reflns_limit_h_min -10
_diffrn_reflns_limit_k_max 11
_diffrn_reflns_limit_k_min -11
_diffrn_reflns_limit_l_max 16
_diffrn_reflns_limit_l_min -16
_diffrn_reflns_number 7718
_diffrn_reflns_theta_full 27.06
_diffrn_reflns_theta_max 27.06
_diffrn_reflns_theta_min 3.24
_exptl_absorpt_coefficient_mu 0.082
_exptl_absorpt_correction_T_max 0.9758
_exptl_absorpt_correction_T_min 0.9719
_exptl_crystal_colour cuboid
_exptl_crystal_density_diffrn 1.259
_exptl_crystal_density_method 'not measured'
_exptl_crystal_description colourless
_exptl_crystal_F_000 378
_exptl_crystal_size_max 0.35
_exptl_crystal_size_mid 0.32
_exptl_crystal_size_min 0.30
_refine_diff_density_max 0.669
_refine_diff_density_min -0.524
_refine_diff_density_rms 0.058
_refine_ls_extinction_method none
_refine_ls_goodness_of_fit_ref 1.085
_refine_ls_hydrogen_treatment mixed
_refine_ls_matrix_type full
_refine_ls_number_parameters 237
_refine_ls_number_reflns 4106
_refine_ls_number_restraints 2
_refine_ls_restrained_S_all 1.085
_refine_ls_R_factor_all 0.0904
_refine_ls_R_factor_gt 0.0746
_refine_ls_shift/su_max 0.004
_refine_ls_shift/su_mean 0.000
_refine_ls_structure_factor_coef Fsqd
_refine_ls_weighting_details 'calc w=1/[\s^2^(Fo^2^)+(0.1415P)^2^+0.3756P] where P=(Fo^2^+2Fc^2^)/3'
_refine_ls_weighting_scheme calc
_refine_ls_wR_factor_gt 0.2286
_refine_ls_wR_factor_ref 0.2463
_reflns_number_gt 3208
_reflns_number_total 4106
_reflns_threshold_expression >2sigma(I)
_cod_data_source_file b416331a.txt
_cod_data_source_block c:\opix\myexam~1\a1mxyrt\a1mxyrt
_cod_original_sg_symbol_H-M P-1
_cod_database_code 7150043

loop_
_symmetry_equiv_pos_as_xyz
'x, y, z'
'-x, -y, -z'

loop_
_atom_site_label
_atom_site_type_symbol
_atom_site_fract_x
_atom_site_fract_y
_atom_site_fract_z
_atom_site_U_iso_or_equiv
_atom_site_adp_type
_atom_site_occupancy
_atom_site_symmetry_multiplicity
_atom_site_calc_flag
_atom_site_refinement_flags
_atom_site_disorder_assembly
_atom_site_disorder_group
O1 O -0.27697(18) 0.21665(17) 0.46846(11) 0.0424(4) Uani 1 1 d D . .
C1 C -0.2188(2) 0.3744(2) 0.32842(15) 0.0380(5) Uani 1 1 d . . .
O2 O 0.07889(19) 0.51333(17) 0.38479(13) 0.0495(4) Uani 1 1 d . . .
C2 C -0.3703(3) 0.3846(3) 0.28441(18) 0.0466(5) Uani 1 1 d . . .
H2 H -0.4694 0.2945 0.2738 0.056 Uiso 1 1 calc R . .
O3 O -0.6376(3) -0.3130(2) 0.09874(16) 0.0785(7) Uani 1 1 d . . .
C3 C -0.3785(3) 0.5230(3) 0.2561(2) 0.0565(6) Uani 1 1 d . . .
H3 H -0.4829 0.5279 0.2272 0.068 Uiso 1 1 calc R . .
C4 C -0.2338(3) 0.6551(3) 0.2699(2) 0.0581(6) Uani 1 1 d . . .
H4 H -0.2394 0.7503 0.2503 0.070 Uiso 1 1 calc R . .
C5 C -0.0833(3) 0.6485(3) 0.3118(2) 0.0547(6) Uani 1 1 d . . .
H5 H 0.0161 0.7383 0.3207 0.066 Uiso 1 1 calc R . .
C6 C -0.0775(3) 0.5081(2) 0.34122(16) 0.0418(5) Uani 1 1 d . . .
C7 C -0.0309(2) 0.2322(2) 0.38359(15) 0.0380(5) Uani 1 1 d . . .
C8 C 0.0093(3) 0.0990(3) 0.39421(19) 0.0482(5) Uani 1 1 d . . .
H8 H -0.0783 0.0000 0.3834 0.058 Uiso 1 1 calc R . .
C9 C 0.1744(3) 0.1076(3) 0.4202(2) 0.0549(6) Uani 1 1 d . . .
H9 H 0.1989 0.0154 0.4277 0.066 Uiso 1 1 calc R . .
C10 C 0.3034(3) 0.2509(3) 0.4352(2) 0.0538(6) Uani 1 1 d . . .
H10 H 0.4162 0.2574 0.4545 0.065 Uiso 1 1 calc R . .
C11 C 0.2684(3) 0.3844(3) 0.42223(19) 0.0500(5) Uani 1 1 d . . .
H11 H 0.3568 0.4827 0.4310 0.060 Uiso 1 1 calc R . .
C12 C 0.1025(3) 0.3735(2) 0.39622(16) 0.0397(5) Uani 1 1 d . . .
C13 C -0.2126(2) 0.2261(2) 0.36851(15) 0.0364(4) Uani 1 1 d . . .
C14 C -0.3264(2) 0.0806(2) 0.29690(15) 0.0385(5) Uani 1 1 d . . .
C15 C -0.4607(3) -0.0313(3) 0.32980(18) 0.0456(5) Uani 1 1 d . . .
H15 H -0.4836 -0.0189 0.3998 0.055 Uiso 1 1 calc R . .
C16 C -0.5620(3) -0.1610(3) 0.2616(2) 0.0543(6) Uani 1 1 d . . .
H16 H -0.6533 -0.2371 0.2853 0.065 Uiso 1 1 calc R . .
C17 C -0.5311(3) -0.1800(3) 0.15973(19) 0.0530(6) Uani 1 1 d . . .
C18 C -0.3978(4) -0.0701(3) 0.12556(18) 0.0561(6) Uani 1 1 d . . .
H18 H -0.3758 -0.0825 0.0554 0.067 Uiso 1 1 calc R . .
C19 C -0.2964(3) 0.0584(3) 0.19440(17) 0.0492(5) Uani 1 1 d . . .
H19 H -0.2039 0.1333 0.1708 0.059 Uiso 1 1 calc R . .
C20 C -0.6102(7) -0.3367(5) -0.0066(3) 0.1067(14) Uani 1 1 d . . .
H20A H -0.4964 -0.3398 -0.0094 0.160 Uiso 1 1 calc R . .
H20B H -0.6221 -0.2511 -0.0422 0.160 Uiso 1 1 calc R . .
H20C H -0.6932 -0.4357 -0.0410 0.160 Uiso 1 1 calc R . .
C1G C 0.1220(13) -0.0188(12) 0.1196(8) 0.113(3) Uiso 0.50 1 d P . .
C2G C 0.0341(10) -0.1047(9) 0.0340(6) 0.152(2) Uiso 1 1 d . . .
C3G C -0.0748(14) -0.0665(14) -0.0478(9) 0.116(3) Uiso 0.50 1 d P . .
C4G C -0.1559(13) -0.1525(12) -0.1257(9) 0.208(3) Uiso 1 1 d . . .
C5G C -0.0491(11) -0.1629(10) -0.0396(7) 0.0883(19) Uiso 0.50 1 d P . .
C6G C -0.084(3) -0.332(3) -0.074(2) 0.270(11) Uiso 0.50 1 d P . .
H1 H -0.210(4) 0.301(2) 0.5223(19) 0.083(10) Uiso 1 1 d D . .

loop_
_atom_site_aniso_label
_atom_site_aniso_U_11
_atom_site_aniso_U_22
_atom_site_aniso_U_33
_atom_site_aniso_U_23
_atom_site_aniso_U_13
_atom_site_aniso_U_12
O1 0.0401(8) 0.0449(8) 0.0403(8) 0.0028(6) 0.0060(6) 0.0129(6)
C1 0.0377(10) 0.0388(10) 0.0401(10) 0.0029(8) 0.0038(8) 0.0174(8)
O2 0.0375(8) 0.0375(8) 0.0702(10) 0.0038(7) -0.0044(7) 0.0122(6)
C2 0.0408(11) 0.0461(11) 0.0542(12) 0.0057(9) -0.0010(9) 0.0187(9)
O3 0.0892(15) 0.0564(11) 0.0699(13) -0.0163(9) -0.0213(11) 0.0134(10)
C3 0.0542(14) 0.0553(14) 0.0651(15) 0.0055(11) -0.0076(11) 0.0301(11)
C4 0.0637(15) 0.0445(12) 0.0712(16) 0.0115(11) -0.0023(12) 0.0269(11)
C5 0.0561(14) 0.0387(11) 0.0689(15) 0.0085(10) 0.0010(11) 0.0173(10)
C6 0.0403(11) 0.0399(10) 0.0465(11) 0.0030(8) 0.0016(8) 0.0172(9)
C7 0.0339(10) 0.0407(10) 0.0402(10) 0.0045(8) 0.0021(8) 0.0151(8)
C8 0.0424(11) 0.0443(12) 0.0611(13) 0.0094(10) 0.0033(10) 0.0193(9)
C9 0.0487(13) 0.0569(14) 0.0678(15) 0.0109(11) 0.0033(11) 0.0301(11)
C10 0.0381(11) 0.0664(15) 0.0625(14) 0.0082(11) 0.0023(10) 0.0266(11)
C11 0.0351(11) 0.0514(12) 0.0604(13) 0.0024(10) 0.0007(9) 0.0137(9)
C12 0.0364(10) 0.0400(10) 0.0436(10) 0.0031(8) 0.0026(8) 0.0155(8)
C13 0.0332(9) 0.0386(10) 0.0388(10) 0.0044(8) 0.0034(7) 0.0149(8)
C14 0.0371(10) 0.0394(10) 0.0410(10) 0.0036(8) 0.0001(8) 0.0175(8)
C15 0.0387(11) 0.0461(11) 0.0489(12) 0.0007(9) 0.0043(9) 0.0123(9)
C16 0.0431(12) 0.0471(12) 0.0659(15) 0.0002(10) 0.0006(10) 0.0103(10)
C17 0.0565(14) 0.0433(12) 0.0551(13) -0.0049(10) -0.0140(10) 0.0200(10)
C18 0.0758(17) 0.0539(13) 0.0414(12) 0.0008(10) 0.0001(11) 0.0294(12)
C19 0.0549(13) 0.0474(12) 0.0450(12) 0.0057(9) 0.0066(10) 0.0174(10)
C20 0.156(4) 0.079(2) 0.0616(19) -0.0213(16) -0.021(2) 0.027(2)

loop_
_atom_type_symbol
_atom_type_description
_atom_type_scat_dispersion_real
_atom_type_scat_dispersion_imag
_atom_type_scat_source
C C 0.0033 0.0016 'International Tables Vol C Tables 4.2.6.8 and 6.1.1.4'
H H 0.0000 0.0000 'International Tables Vol C Tables 4.2.6.8 and 6.1.1.4'
O O 0.0106 0.0060 'International Tables Vol C Tables 4.2.6.8 and 6.1.1.4'

loop_
_geom_angle_atom_site_label_1
_geom_angle_atom_site_label_2
_geom_angle_atom_site_label_3
_geom_angle
_geom_angle_site_symmetry_1
_geom_angle_site_symmetry_3
_geom_angle_publ_flag
C13 O1 H1 113.9(19) . . ?
C6 C1 C2 117.22(19) . . ?
C6 C1 C13 121.26(17) . . ?
C2 C1 C13 121.34(18) . . ?
C6 O2 C12 118.16(16) . . ?
C3 C2 C1 121.3(2) . . ?
C3 C2 H2 119.3 . . ?
C1 C2 H2 119.3 . . ?
C17 O3 C20 117.6(3) . . ?
C2 C3 C4 119.9(2) . . ?
C2 C3 H3 120.1 . . ?
C4 C3 H3 120.1 . . ?
C5 C4 C3 120.2(2) . . ?
C5 C4 H4 119.9 . . ?
C3 C4 H4 119.9 . . ?
C4 C5 C6 119.2(2) . . ?
C4 C5 H5 120.4 . . ?
C6 C5 H5 120.4 . . ?
O2 C6 C1 122.71(18) . . ?
O2 C6 C5 115.13(19) . . ?
C1 C6 C5 122.2(2) . . ?
C12 C7 C8 116.99(18) . . ?
C12 C7 C13 121.09(17) . . ?
C8 C7 C13 121.71(18) . . ?
C9 C8 C7 121.5(2) . . ?
C9 C8 H8 119.3 . . ?
C7 C8 H8 119.3 . . ?
C10 C9 C8 119.8(2) . . ?
C10 C9 H9 120.1 . . ?
C8 C9 H9 120.1 . . ?
C11 C10 C9 120.1(2) . . ?
C11 C10 H10 120.0 . . ?
C9 C10 H10 120.0 . . ?
C10 C11 C12 119.3(2) . . ?
C10 C11 H11 120.4 . . ?
C12 C11 H11 120.4 . . ?
O2 C12 C11 115.37(18) . . ?
O2 C12 C7 122.33(17) . . ?
C11 C12 C7 122.30(19) . . ?
O1 C13 C7 108.61(15) . . ?
O1 C13 C1 108.86(15) . . ?
C7 C13 C1 109.39(16) . . ?
O1 C13 C14 106.11(15) . . ?
C7 C13 C14 112.00(15) . . ?
C1 C13 C14 111.73(16) . . ?
C19 C14 C15 118.1(2) . . ?
C19 C14 C13 119.27(19) . . ?
C15 C14 C13 122.65(18) . . ?
C14 C15 C16 120.7(2) . . ?
C14 C15 H15 119.7 . . ?
C16 C15 H15 119.7 . . ?
C17 C16 C15 120.3(2) . . ?
C17 C16 H16 119.8 . . ?
C15 C16 H16 119.8 . . ?
O3 C17 C16 115.9(2) . . ?
O3 C17 C18 124.3(2) . . ?
C16 C17 C18 119.8(2) . . ?
C17 C18 C19 119.4(2) . . ?
C17 C18 H18 120.3 . . ?
C19 C18 H18 120.3 . . ?
C18 C19 C14 121.6(2) . . ?
C18 C19 H19 119.2 . . ?
C14 C19 H19 119.2 . . ?
O3 C20 H20A 109.5 . . ?
O3 C20 H20B 109.5 . . ?
H20A C20 H20B 109.5 . . ?
O3 C20 H20C 109.5 . . ?
H20A C20 H20C 109.5 . . ?
H20B C20 H20C 109.5 . . ?
C2G C1G C3G 66.5(7) . 2 ?
C2G C1G C4G 116.3(9) . 2 ?
C3G C1G C4G 49.7(6) 2 2 ?
C5G C2G C1G 171.0(10) . . ?
C5G C2G C3G 112.4(9) . 2 ?
C1G C2G C3G 59.4(7) . 2 ?
C5G C2G C3G 41.7(6) . . ?
C1G C2G C3G 129.4(9) . . ?
C3G C2G C3G 71.8(8) 2 . ?
C5G C3G C4G 78.6(11) . . ?
C5G C3G C1G 144.6(12) . 2 ?
C4G C3G C1G 69.5(8) . 2 ?
C5G C3G C2G 153.5(12) . 2 ?
C4G C3G C2G 123.6(11) . 2 ?
C1G C3G C2G 54.0(6) 2 2 ?
C5G C3G C2G 47.9(7) . . ?
C4G C3G C2G 126.5(12) . . ?
C1G C3G C2G 158.4(10) 2 . ?
C2G C3G C2G 108.2(8) 2 . ?
C5G C3G C3G 100.7(12) . 2 ?
C4G C3G C3G 168.2(13) . 2 ?
C1G C3G C3G 107.3(11) 2 2 ?
C2G C3G C3G 54.4(7) 2 2 ?
C2G C3G C3G 53.8(6) . 2 ?
C3G C4G C5G 43.7(6) . . ?
C3G C4G C1G 60.7(8) . 2 ?
C5G C4G C1G 103.1(8) . 2 ?
C3G C5G C2G 90.4(10) . . ?
C3G C5G C4G 57.7(8) . . ?
C2G C5G C4G 148.1(10) . . ?
C3G C5G C6G 149.3(15) . . ?
C2G C5G C6G 120.0(13) . . ?
C4G C5G C6G 91.9(12) . . ?

loop_
_geom_bond_atom_site_label_1
_geom_bond_atom_site_label_2
_geom_bond_distance
_geom_bond_site_symmetry_2
_geom_bond_publ_flag
O1 C13 1.450(2) . ?
O1 H1 0.969(8) . ?
C1 C6 1.383(3) . ?
C1 C2 1.399(3) . ?
C1 C13 1.521(3) . ?
O2 C6 1.382(3) . ?
O2 C12 1.386(2) . ?
C2 C3 1.380(3) . ?
C2 H2 0.9500 . ?
O3 C17 1.373(3) . ?
O3 C20 1.416(4) . ?
C3 C4 1.390(4) . ?
C3 H3 0.9500 . ?
C4 C5 1.370(4) . ?
C4 H4 0.9500 . ?
C5 C6 1.396(3) . ?
C5 H5 0.9500 . ?
C7 C12 1.390(3) . ?
C7 C8 1.393(3) . ?
C7 C13 1.520(3) . ?
C8 C9 1.388(3) . ?
C8 H8 0.9500 . ?
C9 C10 1.384(4) . ?
C9 H9 0.9500 . ?
C10 C11 1.378(3) . ?
C10 H10 0.9500 . ?
C11 C12 1.387(3) . ?
C11 H11 0.9500 . ?
C13 C14 1.524(3) . ?
C14 C19 1.386(3) . ?
C14 C15 1.386(3) . ?
C15 C16 1.386(3) . ?
C15 H15 0.9500 . ?
C16 C17 1.378(4) . ?
C16 H16 0.9500 . ?
C17 C18 1.379(4) . ?
C18 C19 1.385(3) . ?
C18 H18 0.9500 . ?
C19 H19 0.9500 . ?
C20 H20A 0.9800 . ?
C20 H20B 0.9800 . ?
C20 H20C 0.9800 . ?
C1G C2G 1.308(11) . ?
C1G C3G 1.391(14) 2 ?
C1G C4G 1.495(13) 2 ?
C2G C5G 1.109(9) . ?
C2G C3G 1.482(12) 2 ?
C2G C3G 1.495(13) . ?
C3G C5G 0.995(11) . ?
C3G C4G 1.218(12) . ?
C3G C1G 1.391(14) 2 ?
C3G C2G 1.482(12) 2 ?
C3G C3G 1.74(2) 2 ?
C4G C5G 1.411(13) . ?
C4G C1G 1.495(13) 2 ?
C5G C6G 1.49(3) . ?

loop_
_geom_hbond_atom_site_label_D
_geom_hbond_atom_site_label_H
_geom_hbond_atom_site_label_A
_geom_hbond_distance_DH
_geom_hbond_distance_HA
_geom_hbond_distance_DA
_geom_hbond_angle_DHA
_geom_hbond_site_symmetry_A
O1 H1 O2 0.969(8) 1.927(8) 2.889(2) 172(3) 2_566

loop_
_geom_torsion_atom_site_label_1
_geom_torsion_atom_site_label_2
_geom_torsion_atom_site_label_3
_geom_torsion_atom_site_label_4
_geom_torsion
_geom_torsion_site_symmetry_1
_geom_torsion_site_symmetry_2
_geom_torsion_site_symmetry_3
_geom_torsion_site_symmetry_4
_geom_torsion_publ_flag
C6 C1 C2 C3 -0.7(3) . . . . ?
C13 C1 C2 C3 174.5(2) . . . . ?
C1 C2 C3 C4 0.8(4) . . . . ?
C2 C3 C4 C5 -0.1(4) . . . . ?
C3 C4 C5 C6 -0.7(4) . . . . ?
C12 O2 C6 C1 13.5(3) . . . . ?
C12 O2 C6 C5 -167.09(19) . . . . ?
C2 C1 C6 O2 179.27(19) . . . . ?
C13 C1 C6 O2 4.1(3) . . . . ?
C2 C1 C6 C5 -0.1(3) . . . . ?
C13 C1 C6 C5 -175.3(2) . . . . ?
C4 C5 C6 O2 -178.6(2) . . . . ?
C4 C5 C6 C1 0.8(4) . . . . ?
C12 C7 C8 C9 2.4(3) . . . . ?
C13 C7 C8 C9 -172.3(2) . . . . ?
C7 C8 C9 C10 -0.6(4) . . . . ?
C8 C9 C10 C11 -1.4(4) . . . . ?
C9 C10 C11 C12 1.4(4) . . . . ?
C6 O2 C12 C11 168.70(19) . . . . ?
C6 O2 C12 C7 -12.0(3) . . . . ?
C10 C11 C12 O2 179.9(2) . . . . ?
C10 C11 C12 C7 0.6(3) . . . . ?
C8 C7 C12 O2 178.24(19) . . . . ?
C13 C7 C12 O2 -7.0(3) . . . . ?
C8 C7 C12 C11 -2.5(3) . . . . ?
C13 C7 C12 C11 172.27(19) . . . . ?
C12 C7 C13 O1 -96.8(2) . . . . ?
C8 C7 C13 O1 77.6(2) . . . . ?
C12 C7 C13 C1 21.9(3) . . . . ?
C8 C7 C13 C1 -163.67(19) . . . . ?
C12 C7 C13 C14 146.30(19) . . . . ?
C8 C7 C13 C14 -39.2(3) . . . . ?
C6 C1 C13 O1 98.1(2) . . . . ?
C2 C1 C13 O1 -76.9(2) . . . . ?
C6 C1 C13 C7 -20.5(3) . . . . ?
C2 C1 C13 C7 164.52(18) . . . . ?
C6 C1 C13 C14 -145.07(19) . . . . ?
C2 C1 C13 C14 39.9(2) . . . . ?
O1 C13 C14 C19 179.22(17) . . . . ?
C7 C13 C14 C19 -62.4(2) . . . . ?
C1 C13 C14 C19 60.7(2) . . . . ?
O1 C13 C14 C15 -0.4(2) . . . . ?
C7 C13 C14 C15 118.0(2) . . . . ?
C1 C13 C14 C15 -118.9(2) . . . . ?
C19 C14 C15 C16 -0.3(3) . . . . ?
C13 C14 C15 C16 179.31(19) . . . . ?
C14 C15 C16 C17 -0.4(4) . . . . ?
C20 O3 C17 C16 179.8(3) . . . . ?
C20 O3 C17 C18 -1.3(4) . . . . ?
C15 C16 C17 O3 179.4(2) . . . . ?
C15 C16 C17 C18 0.5(4) . . . . ?
O3 C17 C18 C19 -178.8(2) . . . . ?
C16 C17 C18 C19 0.1(4) . . . . ?
C17 C18 C19 C14 -0.7(4) . . . . ?
C15 C14 C19 C18 0.9(3) . . . . ?
C13 C14 C19 C18 -178.8(2) . . . . ?
C3G C1G C2G C5G -27(6) 2 . . . ?
C4G C1G C2G C5G -27(7) 2 . . . ?
C4G C1G C2G C3G 0.1(8) 2 . . 2 ?
C3G C1G C2G C3G -17.3(13) 2 . . . ?
C4G C1G C2G C3G -17.3(15) 2 . . . ?
C1G C2G C3G C5G -177.7(13) . . . . ?
C3G C2G C3G C5G 166.6(13) 2 . . . ?
C5G C2G C3G C4G -1.2(11) . . . . ?
C1G C2G C3G C4G -179.0(11) . . . . ?
C3G C2G C3G C4G 165.4(16) 2 . . . ?
C5G C2G C3G C1G -134(3) . . . 2 ?
C1G C2G C3G C1G 48(3) . . . 2 ?
C3G C2G C3G C1G 32(2) 2 . . 2 ?
C5G C2G C3G C2G -166.6(13) . . . 2 ?
C1G C2G C3G C2G 15.7(12) . . . 2 ?
C3G C2G C3G C2G 0.0 2 . . 2 ?
C5G C2G C3G C3G -166.6(13) . . . 2 ?
C1G C2G C3G C3G 15.7(12) . . . 2 ?
C1G C3G C4G C5G 164.3(11) 2 . . . ?
C2G C3G C4G C5G 164.2(15) 2 . . . ?
C2G C3G C4G C5G 0.9(8) . . . . ?
C3G C3G C4G C5G 88(7) 2 . . . ?
C5G C3G C4G C1G -164.3(11) . . . 2 ?
C2G C3G C4G C1G -0.1(9) 2 . . 2 ?
C2G C3G C4G C1G -163.3(13) . . . 2 ?
C3G C3G C4G C1G -76(7) 2 . . 2 ?
C4G C3G C5G C2G 179.0(9) . . . . ?
C1G C3G C5G C2G 153.0(19) 2 . . . ?
C2G C3G C5G C2G 30(3) 2 . . . ?
C3G C3G C5G C2G 11.0(11) 2 . . . ?
C1G C3G C5G C4G -26.0(18) 2 . . . ?
C2G C3G C5G C4G -149(3) 2 . . . ?
C2G C3G C5G C4G -179.0(9) . . . . ?
C3G C3G C5G C4G -168.0(13) 2 . . . ?
C4G C3G C5G C6G -10(3) . . . . ?
C1G C3G C5G C6G -36(4) 2 . . . ?
C2G C3G C5G C6G -159(3) 2 . . . ?
C2G C3G C5G C6G 171(3) . . . . ?
C3G C3G C5G C6G -178(2) 2 . . . ?
C1G C2G C5G C3G 11(6) . . . . ?
C3G C2G C5G C3G -13.8(14) 2 . . . ?
C1G C2G C5G C4G 13(7) . . . . ?
C3G C2G C5G C4G -12(2) 2 . . . ?
C3G C2G C5G C4G 1.6(15) . . . . ?
C1G C2G C5G C6G -164(6) . . . . ?
C3G C2G C5G C6G 171.3(14) 2 . . . ?
C3G C2G C5G C6G -175.0(18) . . . . ?
C1G C4G C5G C3G 14.0(10) 2 . . . ?
C3G C4G C5G C2G -1.9(17) . . . . ?
C1G C4G C5G C2G 12(2) 2 . . . ?
C3G C4G C5G C6G 175.1(15) . . . . ?
C1G C4G C5G C6G -170.8(12) 2 . . . ?
